data_2231440
loop_
_publ_author_name
'Letessier, Julien'
'Schollmeyer, Dieter'
'Detert, Heiner'

_publ_section_title
;
 3-(9<i>H</i>-Carbazol-9-yl)-2<i>H</i>-chromen-2-one
;
_journal_coeditor_code BT5627
_journal_issue 9
_journal_name_full 'Acta Crystallographica Section E'
_journal_page_first o2494
_journal_paper_doi 10.1107/S1600536811034660
_journal_volume 67
_journal_year 2011
_chemical_formula_iupac 'C21 H13 N O2'
_chemical_formula_moiety 'C21 H13 N O2'
_chemical_formula_sum 'C21 H13 N O2'
_chemical_formula_weight 311.32
_chemical_name_systematic
;
3-(9<i>H</i>-Carbazol-9-yl)-2<i>H</i>-chromen-2-one
;
_space_group_IT_number 14
_symmetry_cell_setting monoclinic
_symmetry_space_group_name_Hall '-P 2ybc'
_symmetry_space_group_name_H-M 'P 1 21/c 1'
_atom_sites_solution_hydrogens geom
_atom_sites_solution_primary direct
_atom_sites_solution_secondary difmap
_audit_creation_method SHELXL-97
_cell_angle_alpha 90.00
_cell_angle_beta 105.871(12)
_cell_angle_gamma 90.00
_cell_formula_units_Z 4
_cell_length_a 8.9451(12)
_cell_length_b 11.5412(7)
_cell_length_c 15.0477(17)
_cell_measurement_reflns_used 25
_cell_measurement_temperature 193(2)
_cell_measurement_theta_max 50
_cell_measurement_theta_min 45
_cell_volume 1494.3(3)
_computing_cell_refinement 'CAD-4 Software (Enraf--Nonius, 1989)'
_computing_data_collection 'CAD-4 Software (Enraf--Nonius, 1989)'
_computing_data_reduction 'CORINC (Dr\"ager & Gattow, 1971)'
_computing_molecular_graphics 'PLATON (Spek, 2009)'
_computing_publication_material 'PLATON (Spek, 2009)'
_computing_structure_refinement 'SHELXL97 (Sheldrick, 2008)'
_computing_structure_solution 'SIR97 (Altomare <i>et al.</i>, 1999)'
_diffrn_ambient_temperature 193(2)
_diffrn_measured_fraction_theta_full 0.999
_diffrn_measured_fraction_theta_max 0.999
_diffrn_measurement_device '\k-geometry diffractometer'
_diffrn_measurement_device_type 'Enraf--Nonius CAD-4'
_diffrn_measurement_method \w/2\q
_diffrn_radiation_monochromator graphite
_diffrn_radiation_type CuK\a
_diffrn_radiation_wavelength 1.54178
_diffrn_reflns_av_R_equivalents 0.0000
_diffrn_reflns_av_sigmaI/netI 0.0317
_diffrn_reflns_limit_h_max 10
_diffrn_reflns_limit_h_min 0
_diffrn_reflns_limit_k_max 14
_diffrn_reflns_limit_k_min 0
_diffrn_reflns_limit_l_max 17
_diffrn_reflns_limit_l_min -18
_diffrn_reflns_number 2826
_diffrn_reflns_theta_full 69.94
_diffrn_reflns_theta_max 69.94
_diffrn_reflns_theta_min 4.90
_diffrn_standards_decay_% 5
_diffrn_standards_interval_time 60
_diffrn_standards_number 3
_exptl_absorpt_coefficient_mu 0.717
_exptl_absorpt_correction_T_max 0.9318
_exptl_absorpt_correction_T_min 0.7158
_exptl_absorpt_correction_type psi-scan
_exptl_absorpt_process_details '(CORINC; Dr\"ager & Gattow, 1971)'
_exptl_crystal_colour colourless
_exptl_crystal_density_diffrn 1.384
_exptl_crystal_density_method 'not measured'
_exptl_crystal_description block
_exptl_crystal_F_000 648
_exptl_crystal_size_max 0.50
_exptl_crystal_size_mid 0.20
_exptl_crystal_size_min 0.10
_refine_diff_density_max 0.209
_refine_diff_density_min -0.296
_refine_ls_extinction_method none
_refine_ls_goodness_of_fit_ref 1.037
_refine_ls_hydrogen_treatment constr
_refine_ls_matrix_type full
_refine_ls_number_parameters 217
_refine_ls_number_reflns 2826
_refine_ls_number_restraints 0
_refine_ls_restrained_S_all 1.037
_refine_ls_R_factor_all 0.0659
_refine_ls_R_factor_gt 0.0478
_refine_ls_shift/su_max 0.000
_refine_ls_shift/su_mean 0.000
_refine_ls_structure_factor_coef Fsqd
_refine_ls_weighting_details 'calc w=1/[\s^2^(Fo^2^)+(0.0895P)^2^+0.1404P] where P=(Fo^2^+2Fc^2^)/3'
_refine_ls_weighting_scheme calc
_refine_ls_wR_factor_obs 0.1285
_refine_ls_wR_factor_ref 0.1424
_reflns_number_gt 2171
_reflns_number_total 2826
_reflns_threshold_expression I>2\s(I)
_cod_data_source_file bt5627.cif
_cod_data_source_block I
_cod_original_sg_symbol_H-M 'P 21/c'
_cod_database_code 2231440
_cod_database_fobs_code 2231440

loop_
_symmetry_equiv_pos_as_xyz
'x, y, z'
'-x, y+1/2, -z+1/2'
'-x, -y, -z'
'x, -y-1/2, z-1/2'

loop_
_atom_site_type_symbol
_atom_site_label
_atom_site_fract_x
_atom_site_fract_y
_atom_site_fract_z
_atom_site_U_iso_or_equiv
_atom_site_adp_type
_atom_site_calc_flag
_atom_site_refinement_flags
_atom_site_occupancy
_atom_site_symmetry_multiplicity
N N1 0.35522(19) 0.44252(14) 0.28217(10) 0.0344(4) Uani d . 1 1
C C2 0.2569(2) 0.34605(16) 0.26142(12) 0.0326(4) Uani d . 1 1
C C3 0.2417(2) 0.26376(18) 0.19169(13) 0.0389(5) Uani d . 1 1
H H3 0.3027 0.2677 0.1491 0.047 Uiso calc R 1 1
C C4 0.1339(2) 0.17589(19) 0.18704(14) 0.0434(5) Uani d . 1 1
H H4 0.1218 0.1181 0.1407 0.052 Uiso calc R 1 1
C C5 0.0427(2) 0.17044(19) 0.24880(14) 0.0431(5) Uani d . 1 1
H H5 -0.0308 0.1096 0.2435 0.052 Uiso calc R 1 1
C C6 0.0580(2) 0.25207(18) 0.31729(13) 0.0384(5) Uani d . 1 1
H H6 -0.0048 0.2484 0.3589 0.046 Uiso calc R 1 1
C C7 0.1674(2) 0.34055(16) 0.32474(12) 0.0314(4) Uani d . 1 1
C C8 0.2154(2) 0.43659(17) 0.38781(12) 0.0324(4) Uani d . 1 1
C C9 0.1733(2) 0.47311(19) 0.46582(13) 0.0410(5) Uani d . 1 1
H H9 0.0967 0.4321 0.4862 0.049 Uiso calc R 1 1
C C10 0.2444(2) 0.5697(2) 0.51302(14) 0.0454(5) Uani d . 1 1
H H10 0.2155 0.5958 0.5659 0.054 Uiso calc R 1 1
C C11 0.3578(3) 0.62901(19) 0.48398(14) 0.0439(5) Uani d . 1 1
H H11 0.4059 0.6947 0.5180 0.053 Uiso calc R 1 1
C C12 0.4028(2) 0.59507(17) 0.40682(14) 0.0394(5) Uani d . 1 1
H H12 0.4800 0.6363 0.3872 0.047 Uiso calc R 1 1
C C13 0.3298(2) 0.49793(16) 0.35928(12) 0.0328(4) Uani d . 1 1
C C14 0.4510(2) 0.48169(16) 0.22789(12) 0.0319(4) Uani d . 1 1
C C15 0.5679(2) 0.41781(16) 0.21408(13) 0.0338(4) Uani d . 1 1
H H15 0.5963 0.3477 0.2476 0.041 Uiso calc R 1 1
C C16 0.6506(2) 0.45360(17) 0.14968(12) 0.0335(4) Uani d . 1 1
C C17 0.7664(2) 0.38761(19) 0.12769(15) 0.0421(5) Uani d . 1 1
H H17 0.7984 0.3165 0.1588 0.051 Uiso calc R 1 1
C C18 0.8348(2) 0.4251(2) 0.06098(16) 0.0497(6) Uani d . 1 1
H H18 0.9123 0.3793 0.0456 0.060 Uiso calc R 1 1
C C19 0.7902(2) 0.5300(2) 0.01643(15) 0.0477(6) Uani d . 1 1
H H19 0.8376 0.5552 -0.0295 0.057 Uiso calc R 1 1
C C20 0.6781(2) 0.5980(2) 0.03778(14) 0.0408(5) Uani d . 1 1
H H20 0.6483 0.6699 0.0074 0.049 Uiso calc R 1 1
C C21 0.6100(2) 0.55910(17) 0.10453(12) 0.0329(4) Uani d . 1 1
O O22 0.49743(15) 0.62816(11) 0.12387(9) 0.0355(3) Uani d . 1 1
C C23 0.4108(2) 0.59401(16) 0.18148(12) 0.0329(4) Uani d . 1 1
O O24 0.30993(17) 0.65883(13) 0.19049(10) 0.0444(4) Uani d . 1 1

loop_
_atom_site_aniso_label
_atom_site_aniso_U_11
_atom_site_aniso_U_22
_atom_site_aniso_U_33
_atom_site_aniso_U_12
_atom_site_aniso_U_13
_atom_site_aniso_U_23
N1 0.0407(9) 0.0321(8) 0.0342(8) -0.0038(7) 0.0168(7) -0.0014(6)
C2 0.0344(9) 0.0291(9) 0.0332(9) 0.0008(7) 0.0075(7) 0.0032(7)
C3 0.0452(11) 0.0376(11) 0.0344(10) 0.0005(9) 0.0116(8) -0.0011(8)
C4 0.0493(12) 0.0377(11) 0.0387(10) -0.0030(9) 0.0044(9) -0.0039(8)
C5 0.0384(11) 0.0419(12) 0.0434(11) -0.0079(9) 0.0015(9) 0.0026(9)
C6 0.0319(9) 0.0435(11) 0.0385(10) -0.0030(8) 0.0077(8) 0.0074(8)
C7 0.0300(9) 0.0327(10) 0.0300(9) 0.0036(7) 0.0056(7) 0.0043(7)
C8 0.0300(9) 0.0353(10) 0.0311(9) 0.0040(7) 0.0071(7) 0.0048(7)
C9 0.0391(10) 0.0509(12) 0.0352(10) 0.0038(9) 0.0136(8) 0.0017(9)
C10 0.0487(12) 0.0541(13) 0.0355(10) 0.0092(10) 0.0153(9) -0.0059(9)
C11 0.0516(12) 0.0377(11) 0.0390(11) 0.0013(10) 0.0067(9) -0.0070(9)
C12 0.0440(11) 0.0347(11) 0.0400(10) -0.0018(8) 0.0121(9) -0.0008(8)
C13 0.0350(9) 0.0319(10) 0.0312(9) 0.0035(8) 0.0089(7) 0.0010(7)
C14 0.0360(9) 0.0301(10) 0.0311(9) -0.0027(8) 0.0116(7) 0.0007(7)
C15 0.0348(10) 0.0307(10) 0.0351(9) -0.0001(8) 0.0081(7) 0.0023(7)
C16 0.0279(9) 0.0373(10) 0.0342(9) -0.0026(8) 0.0065(7) -0.0036(8)
C17 0.0332(10) 0.0436(12) 0.0483(12) 0.0012(9) 0.0088(9) -0.0051(9)
C18 0.0327(10) 0.0636(15) 0.0574(13) -0.0040(10) 0.0199(10) -0.0120(11)
C19 0.0363(10) 0.0658(15) 0.0451(11) -0.0154(10) 0.0183(9) -0.0081(10)
C20 0.0367(10) 0.0480(12) 0.0375(10) -0.0120(9) 0.0097(8) -0.0006(9)
C21 0.0284(9) 0.0375(10) 0.0324(9) -0.0051(8) 0.0074(7) -0.0032(7)
O22 0.0365(7) 0.0329(7) 0.0384(7) 0.0004(6) 0.0125(6) 0.0054(5)
C23 0.0341(9) 0.0320(10) 0.0333(9) -0.0012(8) 0.0106(7) -0.0002(7)
O24 0.0466(8) 0.0391(8) 0.0512(8) 0.0094(6) 0.0197(7) 0.0023(6)

loop_
_atom_type_symbol
_atom_type_description
_atom_type_scat_dispersion_real
_atom_type_scat_dispersion_imag
_atom_type_scat_source
C C 0.0181 0.0091 'International Tables Vol C Tables 4.2.6.8 and 6.1.1.4'
H H 0.0000 0.0000 'International Tables Vol C Tables 4.2.6.8 and 6.1.1.4'
N N 0.0311 0.0180 'International Tables Vol C Tables 4.2.6.8 and 6.1.1.4'
O O 0.0492 0.0322 'International Tables Vol C Tables 4.2.6.8 and 6.1.1.4'

loop_
_geom_angle_atom_site_label_1
_geom_angle_atom_site_label_2
_geom_angle_atom_site_label_3
_geom_angle
C13 N1 C2 108.33(15)
C13 N1 C14 126.66(16)
C2 N1 C14 124.73(15)
C3 C2 N1 129.48(18)
C3 C2 C7 121.57(18)
N1 C2 C7 108.95(16)
C4 C3 C2 117.34(19)
C4 C3 H3 121.3
C2 C3 H3 121.3
C3 C4 C5 121.60(19)
C3 C4 H4 119.2
C5 C4 H4 119.2
C6 C5 C4 120.78(19)
C6 C5 H5 119.6
C4 C5 H5 119.6
C5 C6 C7 118.99(19)
C5 C6 H6 120.5
C7 C6 H6 120.5
C6 C7 C2 119.70(18)
C6 C7 C8 133.52(18)
C2 C7 C8 106.77(16)
C9 C8 C13 119.51(18)
C9 C8 C7 133.24(18)
C13 C8 C7 107.23(16)
C10 C9 C8 119.06(19)
C10 C9 H9 120.5
C8 C9 H9 120.5
C9 C10 C11 120.62(18)
C9 C10 H10 119.7
C11 C10 H10 119.7
C12 C11 C10 121.9(2)
C12 C11 H11 119.1
C10 C11 H11 119.1
C11 C12 C13 117.11(19)
C11 C12 H12 121.4
C13 C12 H12 121.4
C12 C13 N1 129.46(18)
C12 C13 C8 121.80(17)
N1 C13 C8 108.71(16)
C15 C14 N1 122.45(17)
C15 C14 C23 120.71(16)
N1 C14 C23 116.74(16)
C14 C15 C16 121.02(17)
C14 C15 H15 119.5
C16 C15 H15 119.5
C21 C16 C17 118.19(18)
C21 C16 C15 117.93(17)
C17 C16 C15 123.86(19)
C18 C17 C16 120.4(2)
C18 C17 H17 119.8
C16 C17 H17 119.8
C17 C18 C19 119.9(2)
C17 C18 H18 120.0
C19 C18 H18 120.0
C20 C19 C18 121.03(19)
C20 C19 H19 119.5
C18 C19 H19 119.5
C19 C20 C21 118.5(2)
C19 C20 H20 120.8
C21 C20 H20 120.8
O22 C21 C20 117.27(18)
O22 C21 C16 120.75(16)
C20 C21 C16 121.97(18)
C23 O22 C21 122.72(14)
O24 C23 O22 117.53(17)
O24 C23 C14 125.86(17)
O22 C23 C14 116.60(16)

loop_
_geom_bond_atom_site_label_1
_geom_bond_atom_site_label_2
_geom_bond_distance
N1 C13 1.397(2)
N1 C2 1.400(2)
N1 C14 1.410(2)
C2 C3 1.394(3)
C2 C7 1.404(3)
C3 C4 1.388(3)
C3 H3 0.9500
C4 C5 1.395(3)
C4 H4 0.9500
C5 C6 1.375(3)
C5 H5 0.9500
C6 C7 1.397(3)
C6 H6 0.9500
C7 C8 1.446(3)
C8 C9 1.393(3)
C8 C13 1.405(3)
C9 C10 1.380(3)
C9 H9 0.9500
C10 C11 1.390(3)
C10 H10 0.9500
C11 C12 1.385(3)
C11 H11 0.9500
C12 C13 1.392(3)
C12 H12 0.9500
C14 C15 1.342(3)
C14 C23 1.470(3)
C15 C16 1.431(3)
C15 H15 0.9500
C16 C21 1.393(3)
C16 C17 1.397(3)
C17 C18 1.380(3)
C17 H17 0.9500
C18 C19 1.388(3)
C18 H18 0.9500
C19 C20 1.379(3)
C19 H19 0.9500
C20 C21 1.384(3)
C20 H20 0.9500
C21 O22 1.376(2)
O22 C23 1.369(2)
C23 O24 1.208(2)

loop_
_geom_hbond_atom_site_label_D
_geom_hbond_atom_site_label_H
_geom_hbond_atom_site_label_A
_geom_hbond_site_symmetry_A
_geom_hbond_distance_DH
_geom_hbond_distance_HA
_geom_hbond_distance_DA
_geom_hbond_angle_DHA
C15 H15 O24 2_645 0.95 2.43 3.366(2) 169
C11 H11 O22 4_576 0.95 2.58 3.522(2) 170

loop_
_geom_torsion_atom_site_label_1
_geom_torsion_atom_site_label_2
_geom_torsion_atom_site_label_3
_geom_torsion_atom_site_label_4
_geom_torsion
C13 N1 C2 C3 -179.12(19)
C14 N1 C2 C3 6.6(3)
C13 N1 C2 C7 0.6(2)
C14 N1 C2 C7 -173.62(16)
N1 C2 C3 C4 179.88(18)
C7 C2 C3 C4 0.1(3)
C2 C3 C4 C5 0.7(3)
C3 C4 C5 C6 -0.6(3)
C4 C5 C6 C7 -0.5(3)
C5 C6 C7 C2 1.3(3)
C5 C6 C7 C8 -178.49(19)
C3 C2 C7 C6 -1.2(3)
N1 C2 C7 C6 179.02(16)
C3 C2 C7 C8 178.68(17)
N1 C2 C7 C8 -1.1(2)
C6 C7 C8 C9 2.6(4)
C2 C7 C8 C9 -177.3(2)
C6 C7 C8 C13 -179.0(2)
C2 C7 C8 C13 1.2(2)
C13 C8 C9 C10 0.5(3)
C7 C8 C9 C10 178.82(19)
C8 C9 C10 C11 -0.8(3)
C9 C10 C11 C12 0.7(3)
C10 C11 C12 C13 -0.3(3)
C11 C12 C13 N1 -177.60(19)
C11 C12 C13 C8 0.1(3)
C2 N1 C13 C12 178.00(19)
C14 N1 C13 C12 -7.9(3)
C2 N1 C13 C8 0.1(2)
C14 N1 C13 C8 174.22(16)
C9 C8 C13 C12 -0.2(3)
C7 C8 C13 C12 -178.87(17)
C9 C8 C13 N1 177.92(16)
C7 C8 C13 N1 -0.8(2)
C13 N1 C14 C15 123.2(2)
C2 N1 C14 C15 -63.6(3)
C13 N1 C14 C23 -60.6(2)
C2 N1 C14 C23 112.6(2)
N1 C14 C15 C16 172.20(16)
C23 C14 C15 C16 -3.9(3)
C14 C15 C16 C21 2.5(3)
C14 C15 C16 C17 -175.69(18)
C21 C16 C17 C18 -1.9(3)
C15 C16 C17 C18 176.35(18)
C16 C17 C18 C19 1.0(3)
C17 C18 C19 C20 0.1(3)
C18 C19 C20 C21 -0.4(3)
C19 C20 C21 O22 -179.40(16)
C19 C20 C21 C16 -0.5(3)
C17 C16 C21 O22 -179.53(16)
C15 C16 C21 O22 2.1(3)
C17 C16 C21 C20 1.6(3)
C15 C16 C21 C20 -176.71(17)
C20 C21 O22 C23 173.28(16)
C16 C21 O22 C23 -5.6(3)
C21 O22 C23 O24 -176.57(16)
C21 O22 C23 C14 4.2(2)
C15 C14 C23 O24 -178.58(19)
N1 C14 C23 O24 5.1(3)
C15 C14 C23 O22 0.6(3)
N1 C14 C23 O22 -175.71(15)

loop_
_cod_related_entry_id
_cod_related_entry_database
_cod_related_entry_code
1 ChemSpider 30656914
